data_1506086
loop_
_publ_author_name
'Williams, Iwan'
'Kariuki, Benson M.'
'Reeves, Keith'
'Cox, Liam R.'

_publ_section_title
;
 Stereoselective synthesis of 2-dienyl-substituted pyrrolidines using an
 eta4-dienetricarbonyliron complex as the stereodirecting element:
 Elaboration to the pyrrolizidine skeleton.
;
_journal_issue 20
_journal_name_full 'Organic letters'
_journal_page_first 4389
_journal_page_last 4392
_journal_paper_doi 10.1021/ol061132l
_journal_volume 8
_journal_year 2006
_chemical_formula_moiety 'C19 H18 Fe N2 O6'
_chemical_formula_sum 'C19 H18 Fe N2 O6'
_chemical_formula_weight 426.20
_chemical_name_systematic
;
 ?
;
_space_group_IT_number 2
_symmetry_cell_setting triclinic
_symmetry_space_group_name_Hall '-P 1'
_symmetry_space_group_name_H-M 'P -1'
_atom_sites_solution_hydrogens geom
_atom_sites_solution_primary direct
_atom_sites_solution_secondary difmap
_audit_creation_method SHELXL-97
_cell_angle_alpha 83.451(12)
_cell_angle_beta 83.335(13)
_cell_angle_gamma 71.708(11)
_cell_formula_units_Z 2
_cell_length_a 7.2133(14)
_cell_length_b 7.3959(14)
_cell_length_c 20.115(4)
_cell_measurement_reflns_used 1649
_cell_measurement_temperature 296(2)
_cell_measurement_theta_max 68.45
_cell_measurement_theta_min 2.22
_cell_volume 1008.6(3)
_computing_cell_refinement SAINTPLUS
_computing_data_collection SMART
_computing_data_reduction SAINTPLUS
_computing_structure_refinement SHELXTL
_computing_structure_solution SHELXTL
_diffrn_ambient_temperature 296(2)
_diffrn_measured_fraction_theta_full 0.872
_diffrn_measured_fraction_theta_max 0.872
_diffrn_measurement_device_type 'Bruker Smart 6000 K'
_diffrn_measurement_method 'CCD slices'
_diffrn_radiation_monochromator graphite
_diffrn_radiation_source 'fine-focus sealed tube'
_diffrn_radiation_type CuK\a
_diffrn_radiation_wavelength 1.54178
_diffrn_reflns_av_R_equivalents 0.0825
_diffrn_reflns_av_sigmaI/netI 0.1490
_diffrn_reflns_limit_h_max 8
_diffrn_reflns_limit_h_min -8
_diffrn_reflns_limit_k_max 8
_diffrn_reflns_limit_k_min -7
_diffrn_reflns_limit_l_max 20
_diffrn_reflns_limit_l_min -24
_diffrn_reflns_number 5924
_diffrn_reflns_theta_full 68.45
_diffrn_reflns_theta_max 68.45
_diffrn_reflns_theta_min 2.22
_exptl_absorpt_coefficient_mu 6.324
_exptl_absorpt_correction_T_max 0.5704
_exptl_absorpt_correction_T_min 0.1431
_exptl_absorpt_correction_type semiempirical
_exptl_absorpt_process_details Sadabs
_exptl_crystal_colour 'pale yellow'
_exptl_crystal_density_diffrn 1.403
_exptl_crystal_density_method 'not measured'
_exptl_crystal_description block
_exptl_crystal_F_000 440
_exptl_crystal_size_max 0.24
_exptl_crystal_size_mid 0.20
_exptl_crystal_size_min 0.10
_refine_diff_density_max 0.992
_refine_diff_density_min -0.600
_refine_diff_density_rms 0.093
_refine_ls_extinction_method none
_refine_ls_goodness_of_fit_ref 1.073
_refine_ls_hydrogen_treatment constr
_refine_ls_matrix_type full
_refine_ls_number_parameters 254
_refine_ls_number_reflns 3236
_refine_ls_number_restraints 0
_refine_ls_restrained_S_all 1.073
_refine_ls_R_factor_all 0.2017
_refine_ls_R_factor_gt 0.1244
_refine_ls_shift/su_max 0.002
_refine_ls_shift/su_mean 0.000
_refine_ls_structure_factor_coef Fsqd
_refine_ls_weighting_details 'calc w=1/[\s^2^(Fo^2^)+(0.0777P)^2^+6.0476P] where P=(Fo^2^+2Fc^2^)/3'
_refine_ls_weighting_scheme calc
_refine_ls_wR_factor_gt 0.2500
_refine_ls_wR_factor_ref 0.2864
_reflns_number_gt 1649
_reflns_number_total 3236
_reflns_threshold_expression >2sigma(I)
_cod_data_source_file ol061132lsi20060509_121051.cif
_cod_data_source_block iw2
_cod_depositor_comments
;
The following automatic conversions were performed:

'_symmetry_cell_setting' value 'Triclinic' changed to 'triclinic'
according to /home/saulius/struct/CIF-dictionaries/cif_core.dic
dictionary named 'cif_core.dic' version 2.4.1 from 2010-06-29.

Automatic conversion script
Id: cif_fix_values 1715 2011-07-08 13:25:40Z adriana 
;
_cod_original_sg_symbol_H-M P-1
_cod_database_code 1506086

loop_
_symmetry_equiv_pos_as_xyz
'x, y, z'
'-x, -y, -z'

loop_
_atom_site_label
_atom_site_type_symbol
_atom_site_fract_x
_atom_site_fract_y
_atom_site_fract_z
_atom_site_U_iso_or_equiv
_atom_site_adp_type
_atom_site_occupancy
_atom_site_symmetry_multiplicity
_atom_site_calc_flag
_atom_site_refinement_flags
C1 C 1.3054(16) 0.2325(14) 0.5243(5) 0.042(3) Uani 1 1 d .
C2 C 1.3713(18) 0.2809(17) 0.4603(6) 0.057(3) Uani 1 1 d .
H2 H 1.4936 0.3000 0.4518 0.069 Uiso 1 1 calc R
C3 C 1.2550(18) 0.3014(17) 0.4082(6) 0.057(3) Uani 1 1 d .
H3 H 1.3021 0.3277 0.3643 0.068 Uiso 1 1 calc R
C4 C 1.0660(17) 0.2827(15) 0.4213(6) 0.047(3) Uani 1 1 d .
C5 C 1.0026(18) 0.2437(17) 0.4857(6) 0.058(3) Uani 1 1 d .
H5 H 0.8755 0.2367 0.4948 0.070 Uiso 1 1 calc R
C6 C 1.1168(17) 0.2142(17) 0.5383(6) 0.054(3) Uani 1 1 d .
H6 H 1.0706 0.1830 0.5818 0.065 Uiso 1 1 calc R
C7 C 0.9301(19) 0.3167(18) 0.3680(6) 0.052(3) Uani 1 1 d .
C8 C 1.1566(19) 0.0489(17) 0.3057(6) 0.061(3) Uani 1 1 d .
H8A H 1.1835 -0.0166 0.3498 0.074 Uiso 1 1 calc R
H8B H 1.2751 0.0721 0.2839 0.074 Uiso 1 1 calc R
C9 C 1.082(2) -0.0654(17) 0.2640(7) 0.070(4) Uani 1 1 d .
H9A H 1.0022 -0.1341 0.2915 0.084 Uiso 1 1 calc R
H9B H 1.1891 -0.1557 0.2399 0.084 Uiso 1 1 calc R
C10 C 0.960(2) 0.0883(16) 0.2157(6) 0.066(4) Uani 1 1 d .
H10A H 1.0428 0.1219 0.1780 0.079 Uiso 1 1 calc R
H10B H 0.8629 0.0436 0.1987 0.079 Uiso 1 1 calc R
C11 C 0.8608(17) 0.2588(16) 0.2560(6) 0.049(3) Uani 1 1 d .
H11 H 0.7324 0.2512 0.2758 0.059 Uiso 1 1 calc R
C12 C 0.8365(16) 0.4447(15) 0.2177(5) 0.046(3) Uani 1 1 d .
H12 H 0.9244 0.4514 0.1805 0.055 Uiso 1 1 calc R
C13 C 0.6904(18) 0.6111(15) 0.2336(6) 0.056(3) Uani 1 1 d .
H13 H 0.6103 0.6144 0.2735 0.067 Uiso 1 1 calc R
C14 C 0.6656(19) 0.7760(14) 0.1878(7) 0.061(4) Uani 1 1 d .
H14 H 0.5742 0.8903 0.1996 0.073 Uiso 1 1 calc R
C15 C 0.773(2) 0.7720(15) 0.1262(6) 0.058(3) Uani 1 1 d .
H15 H 0.8784 0.6635 0.1185 0.070 Uiso 1 1 calc R
C16 C 0.733(2) 0.9276(19) 0.0715(7) 0.089(5) Uani 1 1 d .
H16A H 0.6099 1.0217 0.0827 0.134 Uiso 1 1 calc R
H16B H 0.7264 0.8759 0.0304 0.134 Uiso 1 1 calc R
H16C H 0.8357 0.9860 0.0659 0.134 Uiso 1 1 calc R
C17 C 0.785(3) 0.434(3) 0.0792(7) 0.090(6) Uani 1 1 d .
C18 C 0.492(2) 0.4037(16) 0.1754(8) 0.076(5) Uani 1 1 d .
C19 C 0.416(2) 0.704(2) 0.1025(8) 0.086(5) Uani 1 1 d .
N1 N 1.4308(16) 0.1990(14) 0.5798(5) 0.054(3) Uani 1 1 d .
N2 N 0.9938(13) 0.2305(13) 0.3108(5) 0.050(2) Uani 1 1 d .
O1 O 1.3779(14) 0.1271(14) 0.6333(4) 0.078(3) Uani 1 1 d .
O2 O 1.5846(13) 0.2381(15) 0.5688(5) 0.081(3) Uani 1 1 d .
O3 O 0.7622(13) 0.4285(13) 0.3769(4) 0.072(3) Uani 1 1 d .
O4 O 0.888(2) 0.3597(19) 0.0361(7) 0.137(6) Uani 1 1 d .
O5 O 0.4006(16) 0.2989(16) 0.1938(7) 0.114(4) Uani 1 1 d .
O6 O 0.2854(19) 0.7988(19) 0.0759(7) 0.137(5) Uani 1 1 d .
Fe1 Fe 0.6274(3) 0.5564(3) 0.14349(10) 0.0510(6) Uani 1 1 d .

loop_
_atom_site_aniso_label
_atom_site_aniso_U_11
_atom_site_aniso_U_22
_atom_site_aniso_U_33
_atom_site_aniso_U_23
_atom_site_aniso_U_13
_atom_site_aniso_U_12
C1 0.045(7) 0.034(6) 0.042(7) -0.011(5) -0.006(5) 0.000(5)
C2 0.050(7) 0.062(8) 0.051(8) -0.007(6) -0.005(6) -0.003(6)
C3 0.066(9) 0.061(8) 0.032(7) -0.001(5) 0.002(6) -0.007(7)
C4 0.050(7) 0.044(7) 0.039(7) -0.009(5) -0.003(6) -0.002(6)
C5 0.047(7) 0.063(9) 0.062(9) -0.008(6) -0.009(7) -0.011(6)
C6 0.054(8) 0.055(8) 0.054(8) -0.006(6) 0.006(6) -0.018(6)
C7 0.056(8) 0.057(8) 0.045(8) 0.000(6) -0.011(6) -0.019(7)
C8 0.070(9) 0.053(8) 0.055(8) 0.000(6) -0.003(7) -0.014(7)
C9 0.086(10) 0.033(7) 0.084(10) -0.010(6) -0.002(8) -0.007(7)
C10 0.084(10) 0.035(7) 0.072(9) -0.007(6) -0.023(8) -0.003(7)
C11 0.049(7) 0.046(7) 0.049(7) -0.001(5) -0.011(6) -0.008(6)
C12 0.051(7) 0.050(7) 0.036(6) -0.005(5) -0.014(5) -0.011(6)
C13 0.063(8) 0.037(7) 0.052(8) -0.007(5) -0.018(6) 0.012(6)
C14 0.066(8) 0.009(5) 0.106(11) -0.016(6) -0.006(8) -0.004(6)
C15 0.087(10) 0.015(6) 0.072(9) -0.002(5) -0.007(8) -0.015(6)
C16 0.120(13) 0.066(10) 0.086(11) 0.009(8) -0.013(10) -0.037(10)
C17 0.155(16) 0.127(14) 0.031(8) 0.000(8) 0.005(9) -0.110(13)
C18 0.080(10) 0.019(6) 0.140(14) 0.011(7) -0.054(9) -0.022(7)
C19 0.078(11) 0.084(11) 0.105(12) 0.029(9) -0.042(10) -0.037(9)
N1 0.054(7) 0.050(6) 0.047(7) -0.007(5) -0.011(6) 0.004(5)
N2 0.047(6) 0.048(6) 0.048(6) -0.003(4) -0.011(5) -0.003(5)
O1 0.082(7) 0.103(8) 0.041(5) 0.006(5) -0.015(5) -0.016(6)
O2 0.041(5) 0.112(8) 0.086(7) -0.008(6) -0.019(5) -0.011(5)
O3 0.052(5) 0.092(7) 0.051(5) -0.010(5) -0.011(4) 0.009(5)
O4 0.205(15) 0.135(11) 0.095(9) -0.050(8) 0.057(10) -0.099(11)
O5 0.089(8) 0.092(8) 0.176(12) 0.017(8) -0.027(8) -0.053(7)
O6 0.109(9) 0.142(12) 0.158(12) 0.057(9) -0.082(9) -0.033(9)
Fe1 0.0580(12) 0.0448(11) 0.0535(12) 0.0027(8) -0.0136(9) -0.0197(9)

loop_
_atom_type_symbol
_atom_type_description
_atom_type_scat_dispersion_real
_atom_type_scat_dispersion_imag
_atom_type_scat_source
C C 0.0181 0.0091 'International Tables Vol C Tables 4.2.6.8 and 6.1.1.4'
H H 0.0000 0.0000 'International Tables Vol C Tables 4.2.6.8 and 6.1.1.4'
N N 0.0311 0.0180 'International Tables Vol C Tables 4.2.6.8 and 6.1.1.4'
O O 0.0492 0.0322 'International Tables Vol C Tables 4.2.6.8 and 6.1.1.4'
Fe Fe -1.1336 3.1974 'International Tables Vol C Tables 4.2.6.8 and 6.1.1.4'

loop_
_geom_angle_atom_site_label_1
_geom_angle_atom_site_label_2
_geom_angle_atom_site_label_3
_geom_angle
C2 C1 C6 120.7(11)
C2 C1 N1 120.6(11)
C6 C1 N1 118.7(10)
C1 C2 C3 119.6(12)
C2 C3 C4 120.3(11)
C5 C4 C3 118.2(11)
C5 C4 C7 119.2(11)
C3 C4 C7 122.5(11)
C4 C5 C6 123.1(12)
C5 C6 C1 117.9(11)
O3 C7 N2 121.9(11)
O3 C7 C4 118.8(11)
N2 C7 C4 119.2(11)
N2 C8 C9 103.8(10)
C8 C9 C10 102.6(10)
C11 C10 C9 106.0(10)
C12 C11 N2 111.2(9)
C12 C11 C10 114.5(10)
N2 C11 C10 103.0(9)
C13 C12 C11 123.9(11)
C13 C12 Fe1 65.9(6)
C11 C12 Fe1 122.8(8)
C12 C13 C14 118.6(12)
C12 C13 Fe1 75.5(6)
C14 C13 Fe1 70.0(7)
C15 C14 C13 122.0(10)
C15 C14 Fe1 74.8(7)
C13 C14 Fe1 69.2(6)
C14 C15 C16 124.9(12)
C14 C15 Fe1 66.8(6)
C16 C15 Fe1 124.0(10)
O4 C17 Fe1 177.7(15)
O5 C18 Fe1 176.7(15)
O6 C19 Fe1 178.7(16)
O1 N1 O2 124.2(11)
O1 N1 C1 117.6(11)
O2 N1 C1 118.2(10)
C7 N2 C8 123.7(10)
C7 N2 C11 121.0(10)
C8 N2 C11 110.7(9)
C18 Fe1 C17 103.5(7)
C18 Fe1 C19 88.3(6)
C17 Fe1 C19 104.6(8)
C18 Fe1 C13 96.4(6)
C17 Fe1 C13 129.3(6)
C19 Fe1 C13 122.4(7)
C18 Fe1 C14 128.3(7)
C17 Fe1 C14 125.2(6)
C19 Fe1 C14 94.4(6)
C13 Fe1 C14 40.8(5)
C18 Fe1 C15 166.7(6)
C17 Fe1 C15 89.0(6)
C19 Fe1 C15 93.0(6)
C13 Fe1 C15 71.7(5)
C14 Fe1 C15 38.4(5)
C18 Fe1 C12 92.6(5)
C17 Fe1 C12 93.8(6)
C19 Fe1 C12 160.9(6)
C13 Fe1 C12 38.6(4)
C14 Fe1 C12 70.1(4)
C15 Fe1 C12 81.8(4)

loop_
_geom_bond_atom_site_label_1
_geom_bond_atom_site_label_2
_geom_bond_distance
C1 C2 1.369(15)
C1 C6 1.402(15)
C1 N1 1.468(14)
C2 C3 1.382(15)
C3 C4 1.405(16)
C4 C5 1.353(15)
C4 C7 1.484(15)
C5 C6 1.372(15)
C7 O3 1.240(14)
C7 N2 1.342(14)
C8 N2 1.486(14)
C8 C9 1.504(16)
C9 C10 1.526(16)
C10 C11 1.513(16)
C11 C12 1.468(15)
C11 N2 1.498(13)
C12 C13 1.387(15)
C12 Fe1 2.155(10)
C13 C14 1.420(15)
C13 Fe1 2.032(11)
C14 C15 1.380(16)
C14 Fe1 2.043(11)
C15 C16 1.482(16)
C15 Fe1 2.145(11)
C17 O4 1.144(17)
C17 Fe1 1.751(18)
C18 O5 1.173(14)
C18 Fe1 1.737(14)
C19 O6 1.132(15)
C19 Fe1 1.799(15)
N1 O1 1.220(12)
N1 O2 1.221(13)
